data_7220627
loop_
_publ_author_name
'Zhao, Lun'
'Guo, Huadong'
'Tang, Dong'
'Zhang, Min'

_publ_section_title
;
 Syntheses, characterization and properties of nine novel Zn(ii)
 coordination polymers based on 4,4&#x2032;-(phenylazanediyl)dibenzoic
 acid and various N-donor ligands
;
_journal_issue 29
_journal_name_full CrystEngComm
_journal_page_first 5451
_journal_paper_doi 10.1039/C5CE00710K
_journal_volume 17
_journal_year 2015
_chemical_formula_sum 'C30 H26 N5 O4 Zn'
_chemical_formula_weight 585.93
_chemical_name_systematic
; 
 ? 
;
_space_group_IT_number 61
_symmetry_cell_setting orthorhombic
_symmetry_space_group_name_Hall '-P 2ac 2ab'
_symmetry_space_group_name_H-M 'P b c a'
_atom_sites_solution_hydrogens geom
_atom_sites_solution_primary direct
_atom_sites_solution_secondary difmap
_audit_creation_method SHELXL-97
_audit_update_record
;
2015-04-08 deposited with the CCDC.
2015-06-02 downloaded from the CCDC.
;
_cell_angle_alpha 90.00
_cell_angle_beta 90.00
_cell_angle_gamma 90.00
_cell_formula_units_Z 8
_cell_length_a 16.668(6)
_cell_length_b 16.256(6)
_cell_length_c 28.596(10)
_cell_measurement_reflns_used 2387
_cell_measurement_temperature 296(2)
_cell_measurement_theta_max 17.92
_cell_measurement_theta_min 2.51
_cell_volume 7748(5)
_computing_structure_refinement 'SHELXL-97 (Sheldrick, 1997)'
_computing_structure_solution 'SHELXS-97 (Sheldrick, 1990)'
_diffrn_ambient_temperature 296(2)
_diffrn_measured_fraction_theta_full 0.991
_diffrn_measured_fraction_theta_max 0.991
_diffrn_measurement_device_type CCD
_diffrn_radiation_monochromator graphite
_diffrn_radiation_source 'fine-focus sealed tube'
_diffrn_radiation_type MoK\a
_diffrn_radiation_wavelength 0.71073
_diffrn_reflns_av_R_equivalents 0.1438
_diffrn_reflns_av_sigmaI/netI 0.1435
_diffrn_reflns_limit_h_max 22
_diffrn_reflns_limit_h_min -22
_diffrn_reflns_limit_k_max 21
_diffrn_reflns_limit_k_min -11
_diffrn_reflns_limit_l_max 37
_diffrn_reflns_limit_l_min -38
_diffrn_reflns_number 54960
_diffrn_reflns_theta_full 28.33
_diffrn_reflns_theta_max 28.33
_diffrn_reflns_theta_min 1.42
_exptl_absorpt_coefficient_mu 0.666
_exptl_absorpt_correction_T_max 0.8783
_exptl_absorpt_correction_T_min 0.8783
_exptl_absorpt_correction_type multi-scan
_exptl_absorpt_process_details sadabs
_exptl_crystal_colour colorless
_exptl_crystal_density_diffrn 1.005
_exptl_crystal_density_method 'not measured'
_exptl_crystal_description block
_exptl_crystal_F_000 2424
_exptl_crystal_size_max 0.20
_exptl_crystal_size_mid 0.20
_exptl_crystal_size_min 0.20
_platon_squeeze_details
;
;
_refine_diff_density_max 0.540
_refine_diff_density_min -0.439
_refine_diff_density_rms 0.072
_refine_ls_extinction_method none
_refine_ls_goodness_of_fit_ref 0.840
_refine_ls_hydrogen_treatment mixed
_refine_ls_matrix_type full
_refine_ls_number_parameters 361
_refine_ls_number_reflns 9581
_refine_ls_number_restraints 54
_refine_ls_restrained_S_all 0.862
_refine_ls_R_factor_all 0.1700
_refine_ls_R_factor_gt 0.0611
_refine_ls_shift/su_max 0.003
_refine_ls_shift/su_mean 0.000
_refine_ls_structure_factor_coef Fsqd
_refine_ls_weighting_details 'calc w=1/[\s^2^(Fo^2^)+(0.0686P)^2^+0.0000P] where P=(Fo^2^+2Fc^2^)/3'
_refine_ls_weighting_scheme calc
_refine_ls_wR_factor_gt 0.1328
_refine_ls_wR_factor_ref 0.1617
_reflns_number_gt 3769
_reflns_number_total 9581
_reflns_threshold_expression >2sigma(I)
_cod_data_source_file c5ce00710k2.cif
_cod_data_source_block 1
_cod_depositor_comments 'Adding full bibliography for 7220620--7220628.cif.'
_cod_original_sg_symbol_H-M Pbca
_cod_database_code 7220627

loop_
_symmetry_equiv_pos_as_xyz
'x, y, z'
'-x+1/2, -y, z+1/2'
'-x, y+1/2, -z+1/2'
'x+1/2, -y+1/2, -z'
'-x, -y, -z'
'x-1/2, y, -z-1/2'
'x, -y-1/2, z-1/2'
'-x-1/2, y-1/2, z'

loop_
_atom_site_label
_atom_site_type_symbol
_atom_site_fract_x
_atom_site_fract_y
_atom_site_fract_z
_atom_site_U_iso_or_equiv
_atom_site_adp_type
_atom_site_occupancy
_atom_site_symmetry_multiplicity
_atom_site_calc_flag
_atom_site_refinement_flags
Zn1 Zn 0.21407(3) 0.27646(3) 0.446162(14) 0.03889(15) Uani 1 1 d .
C19 C 0.1723(3) 0.2206(3) 0.53210(14) 0.0465(11) Uani 1 1 d .
O2 O 0.2473(2) 0.2216(2) 0.53486(10) 0.0643(9) Uani 1 1 d .
O1 O 0.13504(17) 0.23981(18) 0.49408(9) 0.0543(8) Uani 1 1 d .
N3 N 0.3483(2) 0.4580(2) 0.51030(12) 0.0492(9) Uani 1 1 d .
N2 N 0.26847(19) 0.3794(2) 0.46819(12) 0.0419(9) Uani 1 1 d .
C7 C 0.0200(2) 0.1423(3) 0.73851(13) 0.0408(11) Uani 1 1 d .
C13 C 0.0345(3) 0.1545(3) 0.65316(13) 0.0437(11) Uani 1 1 d .
C16 C 0.1227(3) 0.1997(2) 0.57373(13) 0.0405(10) Uani 1 1 d .
N1 N -0.0101(2) 0.1314(2) 0.69219(11) 0.0522(10) Uani 1 1 d .
C10 C 0.0793(2) 0.1616(3) 0.82926(13) 0.0432(11) Uani 1 1 d .
C11 C 0.0894(3) 0.2230(3) 0.79619(13) 0.0525(12) Uani 1 1 d .
H11 H 0.1166 0.2710 0.8040 0.063 Uiso 1 1 calc R
C8 C 0.0080(3) 0.0813(3) 0.77177(14) 0.0522(12) Uani 1 1 d .
H8 H -0.0198 0.0338 0.7638 0.063 Uiso 1 1 calc R
C14 C -0.0045(3) 0.1786(3) 0.61176(13) 0.0494(11) Uani 1 1 d .
H14 H -0.0603 0.1800 0.6105 0.059 Uiso 1 1 calc R
C12 C 0.0586(3) 0.2129(3) 0.75084(14) 0.0560(13) Uani 1 1 d .
H12 H 0.0645 0.2549 0.7290 0.067 Uiso 1 1 calc R
C20 C 0.3278(3) 0.3806(3) 0.49979(14) 0.0469(11) Uani 1 1 d .
H20 H 0.3515 0.3340 0.5127 0.056 Uiso 1 1 calc R
C15 C 0.0407(3) 0.2003(2) 0.57278(14) 0.0437(11) Uani 1 1 d .
H15 H 0.0145 0.2155 0.5454 0.052 Uiso 1 1 calc R
C21 C 0.2518(3) 0.4604(3) 0.45901(16) 0.0547(12) Uani 1 1 d .
H21 H 0.2124 0.4794 0.4387 0.066 Uiso 1 1 calc R
C18 C 0.1169(3) 0.1534(3) 0.65370(13) 0.0527(12) Uani 1 1 d .
H18 H 0.1435 0.1373 0.6808 0.063 Uiso 1 1 calc R
C4 C -0.0851(3) 0.0885(3) 0.68635(15) 0.0584(13) Uani 1 1 d U
C9 C 0.0369(3) 0.0909(3) 0.81664(14) 0.0479(12) Uani 1 1 d .
H9 H 0.0280 0.0499 0.8387 0.057 Uiso 1 1 calc R
C22 C 0.3011(3) 0.5074(3) 0.4839(2) 0.0745(16) Uani 1 1 d .
H22 H 0.3029 0.5646 0.4833 0.089 Uiso 1 1 calc R
C17 C 0.1610(3) 0.1758(3) 0.61488(13) 0.0519(12) Uani 1 1 d .
H17 H 0.2168 0.1749 0.6162 0.062 Uiso 1 1 calc R
C23 C 0.4111(3) 0.4835(3) 0.54296(16) 0.0637(14) Uani 1 1 d .
H23A H 0.4225 0.4386 0.5643 0.076 Uiso 1 1 calc R
H23B H 0.3919 0.5296 0.5613 0.076 Uiso 1 1 calc R
C1 C -0.2295(5) 0.0100(5) 0.6747(2) 0.115(2) Uani 1 1 d U
H1 H -0.2786 -0.0161 0.6707 0.138 Uiso 1 1 calc R
C2 C -0.2241(4) 0.0780(5) 0.7032(2) 0.113(2) Uani 1 1 d U
H2 H -0.2694 0.0974 0.7187 0.135 Uiso 1 1 calc R
C5 C -0.0914(4) 0.0228(4) 0.65877(18) 0.0875(17) Uani 1 1 d U
H5 H -0.0464 0.0037 0.6430 0.105 Uiso 1 1 calc R
C3 C -0.1509(3) 0.1178(4) 0.70897(19) 0.0835(16) Uani 1 1 d U
H3 H -0.1470 0.1640 0.7281 0.100 Uiso 1 1 calc R
C6 C -0.1654(4) -0.0183(5) 0.6532(2) 0.108(2) Uani 1 1 d U
H6 H -0.1689 -0.0648 0.6344 0.129 Uiso 1 1 calc R
N4 N 0.30420(19) 0.1968(2) 0.42983(11) 0.0408(9) Uani 1 1 d .
O3 O 0.16223(18) 0.2736(2) 0.38442(9) 0.0595(8) Uani 1 1 d .
O4 O 0.0966(2) 0.1171(2) 0.90725(11) 0.0848(12) Uani 1 1 d .
C24 C 0.3580(3) 0.1625(3) 0.45593(15) 0.0537(12) Uani 1 1 d .
H24 H 0.3585 0.1673 0.4883 0.064 Uiso 1 1 calc R
C26 C 0.1161(3) 0.1676(3) 0.87733(14) 0.0489(11) Uani 1 1 d .
C25 C 0.3257(3) 0.1748(3) 0.38542(15) 0.0556(12) Uani 1 1 d .
H25 H 0.2979 0.1893 0.3584 0.067 Uiso 1 1 calc R
N5 N 0.4124(2) 0.1198(2) 0.43236(12) 0.0485(9) Uani 1 1 d .
C30 C 0.4815(3) 0.0773(3) 0.45074(19) 0.0738(16) Uani 1 1 d .
H30A H 0.5209 0.1176 0.4606 0.089 Uiso 1 1 calc R
H30B H 0.5053 0.0446 0.4260 0.089 Uiso 1 1 calc R
C31 C 0.4628(3) 0.0226(3) 0.49076(16) 0.0545(12) Uani 1 1 d .
H31A H 0.4231 -0.0175 0.4811 0.065 Uiso 1 1 calc R
H31B H 0.4398 0.0552 0.5158 0.065 Uiso 1 1 calc R
C29 C 0.3926(3) 0.1290(3) 0.38650(16) 0.0641(14) Uani 1 1 d .
H29 H 0.4201 0.1077 0.3609 0.077 Uiso 1 1 calc R
C28 C 0.4861(4) 0.5076(6) 0.5188(2) 0.146(3) Uani 1 1 d U
H28 H 0.5185 0.5420 0.5367 0.175 Uiso 1 1 calc R

loop_
_atom_site_aniso_label
_atom_site_aniso_U_11
_atom_site_aniso_U_22
_atom_site_aniso_U_33
_atom_site_aniso_U_23
_atom_site_aniso_U_13
_atom_site_aniso_U_12
Zn1 0.0410(3) 0.0458(3) 0.0299(2) 0.0023(2) -0.0021(2) 0.0015(3)
C19 0.064(3) 0.040(3) 0.036(2) -0.007(2) 0.003(2) -0.004(3)
O2 0.058(2) 0.091(3) 0.0439(17) 0.0077(18) 0.0099(16) 0.002(2)
O1 0.0605(19) 0.069(2) 0.0334(15) 0.0092(14) 0.0030(15) -0.0106(17)
N3 0.045(2) 0.056(3) 0.047(2) -0.0076(19) 0.0018(18) -0.002(2)
N2 0.037(2) 0.043(2) 0.046(2) 0.0012(17) -0.0003(16) -0.0025(17)
C7 0.039(3) 0.056(3) 0.027(2) 0.003(2) -0.0020(18) -0.011(2)
C13 0.048(3) 0.058(3) 0.025(2) -0.001(2) -0.0004(19) -0.001(2)
C16 0.054(3) 0.037(2) 0.031(2) -0.0019(18) 0.012(2) 0.002(2)
N1 0.052(2) 0.079(3) 0.0253(18) -0.0023(18) -0.0024(17) -0.019(2)
C10 0.044(3) 0.060(3) 0.026(2) -0.002(2) -0.0019(19) 0.000(2)
C11 0.062(3) 0.060(3) 0.035(2) -0.001(2) -0.004(2) -0.025(3)
C8 0.054(3) 0.064(3) 0.039(2) 0.003(2) -0.009(2) -0.022(3)
C14 0.050(3) 0.062(3) 0.036(2) 0.004(2) -0.006(2) 0.001(2)
C12 0.073(3) 0.065(3) 0.030(2) 0.008(2) -0.003(2) -0.022(3)
C20 0.046(3) 0.047(3) 0.048(3) -0.008(2) 0.001(2) -0.004(2)
C15 0.058(3) 0.046(3) 0.027(2) 0.0040(18) 0.001(2) 0.004(2)
C21 0.051(3) 0.050(3) 0.063(3) -0.004(2) -0.009(2) 0.009(3)
C18 0.050(3) 0.082(4) 0.027(2) 0.011(2) -0.011(2) -0.003(3)
C4 0.060(3) 0.083(3) 0.032(2) 0.008(2) -0.001(2) -0.015(3)
C9 0.061(3) 0.052(3) 0.030(2) 0.013(2) -0.006(2) -0.003(3)
C22 0.085(4) 0.041(3) 0.098(4) -0.010(3) -0.004(3) 0.001(3)
C17 0.048(3) 0.070(3) 0.038(2) 0.000(2) -0.001(2) -0.004(3)
C23 0.066(3) 0.074(4) 0.051(3) -0.023(3) 0.005(3) -0.020(3)
C1 0.108(5) 0.159(6) 0.079(4) 0.010(4) -0.030(4) -0.046(5)
C2 0.078(4) 0.163(5) 0.098(4) 0.018(4) -0.014(4) -0.014(4)
C5 0.104(4) 0.104(4) 0.054(3) -0.009(3) -0.003(3) -0.039(3)
C3 0.061(3) 0.111(4) 0.078(4) 0.011(3) -0.008(3) -0.019(3)
C6 0.117(5) 0.144(5) 0.062(4) -0.007(3) -0.010(3) -0.050(4)
N4 0.041(2) 0.046(2) 0.0354(17) 0.0009(16) -0.0029(16) 0.0032(17)
O3 0.060(2) 0.083(2) 0.0360(16) 0.0038(17) -0.0095(15) 0.014(2)
O4 0.109(3) 0.103(3) 0.0415(19) 0.014(2) -0.017(2) -0.016(3)
C24 0.049(3) 0.070(3) 0.042(3) 0.004(2) -0.002(2) 0.002(3)
C26 0.051(3) 0.058(3) 0.038(3) -0.003(2) 0.003(2) 0.000(3)
C25 0.058(3) 0.065(3) 0.043(3) -0.009(2) -0.011(2) 0.011(3)
N5 0.043(2) 0.055(2) 0.048(2) 0.0040(18) 0.0038(18) 0.0127(19)
C30 0.049(3) 0.088(4) 0.084(4) 0.028(3) 0.003(3) 0.025(3)
C31 0.052(3) 0.050(3) 0.062(3) -0.001(3) -0.010(2) 0.006(2)
C29 0.070(4) 0.075(4) 0.048(3) -0.016(3) 0.002(3) 0.016(3)
C28 0.074(4) 0.277(7) 0.086(4) -0.063(5) 0.021(4) -0.089(5)

loop_
_atom_type_symbol
_atom_type_description
_atom_type_scat_dispersion_real
_atom_type_scat_dispersion_imag
_atom_type_scat_source
C C 0.0033 0.0016 'International Tables Vol C Tables 4.2.6.8 and 6.1.1.4'
H H 0.0000 0.0000 'International Tables Vol C Tables 4.2.6.8 and 6.1.1.4'
N N 0.0061 0.0033 'International Tables Vol C Tables 4.2.6.8 and 6.1.1.4'
O O 0.0106 0.0060 'International Tables Vol C Tables 4.2.6.8 and 6.1.1.4'
Zn Zn 0.2839 1.4301 'International Tables Vol C Tables 4.2.6.8 and 6.1.1.4'

loop_
_geom_angle_atom_site_label_1
_geom_angle_atom_site_label_2
_geom_angle_atom_site_label_3
_geom_angle
_geom_angle_site_symmetry_1
_geom_angle_site_symmetry_3
O3 Zn1 O1 108.67(13) . .
O3 Zn1 N2 120.02(14) . .
O1 Zn1 N2 109.43(13) . .
O3 Zn1 N4 95.93(14) . .
O1 Zn1 N4 117.08(13) . .
N2 Zn1 N4 105.60(14) . .
O2 C19 O1 122.0(4) . .
O2 C19 C16 120.4(4) . .
O1 C19 C16 117.5(4) . .
C19 O1 Zn1 109.5(3) . .
C20 N3 C22 106.5(4) . .
C20 N3 C23 126.4(4) . .
C22 N3 C23 127.1(4) . .
C20 N2 C21 105.4(4) . .
C20 N2 Zn1 123.9(3) . .
C21 N2 Zn1 130.5(3) . .
C12 C7 C8 119.5(4) . .
C12 C7 N1 120.7(4) . .
C8 C7 N1 119.8(4) . .
C18 C13 N1 121.4(4) . .
C18 C13 C14 118.4(4) . .
N1 C13 C14 120.1(4) . .
C15 C16 C17 118.5(4) . .
C15 C16 C19 122.5(4) . .
C17 C16 C19 119.0(4) . .
C13 N1 C7 121.5(3) . .
C13 N1 C4 120.1(3) . .
C7 N1 C4 118.2(3) . .
C11 C10 C9 118.5(4) . .
C11 C10 C26 121.8(4) . .
C9 C10 C26 119.6(4) . .
C10 C11 C12 120.1(4) . .
C9 C8 C7 120.4(4) . .
C15 C14 C13 119.6(4) . .
C7 C12 C11 120.6(4) . .
N2 C20 N3 110.7(4) . .
C16 C15 C14 121.6(4) . .
C22 C21 N2 108.9(4) . .
C13 C18 C17 121.4(4) . .
C5 C4 C3 119.9(5) . .
C5 C4 N1 121.7(5) . .
C3 C4 N1 118.4(5) . .
C8 C9 C10 120.7(4) . .
C21 C22 N3 108.5(4) . .
C18 C17 C16 120.5(4) . .
N3 C23 C28 112.4(4) . .
C6 C1 C2 120.3(7) . .
C1 C2 C3 120.1(7) . .
C4 C5 C6 121.1(6) . .
C4 C3 C2 119.2(6) . .
C1 C6 C5 119.4(7) . .
C24 N4 C25 104.0(4) . .
C24 N4 Zn1 130.8(3) . .
C25 N4 Zn1 124.9(3) . .
C26 O3 Zn1 113.6(3) 7_565 .
N4 C24 N5 114.0(4) . .
O4 C26 O3 124.3(4) . 7_566
O4 C26 C10 119.0(4) . .
O3 C26 C10 116.7(4) 7_566 .
C29 C25 N4 110.0(4) . .
C24 N5 C29 105.5(4) . .
C24 N5 C30 127.7(4) . .
C29 N5 C30 126.6(4) . .
N5 C30 C31 113.7(4) . .
C30 C31 C31 112.6(5) . 5_656
C25 C29 N5 106.5(4) . .
C28 C28 C23 133.7(8) 5_666 .

loop_
_geom_bond_atom_site_label_1
_geom_bond_atom_site_label_2
_geom_bond_distance
_geom_bond_site_symmetry_2
Zn1 O3 1.966(3) .
Zn1 O1 1.992(3) .
Zn1 N2 2.005(3) .
Zn1 N4 2.037(3) .
C19 O2 1.252(5) .
C19 O1 1.290(5) .
C19 C16 1.489(5) .
N3 C20 1.339(5) .
N3 C22 1.354(6) .
N3 C23 1.463(5) .
N2 C20 1.340(5) .
N2 C21 1.372(5) .
C7 C12 1.363(6) .
C7 C8 1.388(5) .
C7 N1 1.428(4) .
C13 C18 1.374(6) .
C13 N1 1.393(5) .
C13 C14 1.407(5) .
C16 C15 1.368(6) .
C16 C17 1.394(5) .
N1 C4 1.440(6) .
C10 C11 1.385(5) .
C10 C9 1.397(6) .
C10 C26 1.508(5) .
C11 C12 1.404(5) .
C8 C9 1.379(5) .
C14 C15 1.391(5) .
C21 C22 1.330(6) .
C18 C17 1.380(5) .
C4 C5 1.332(7) .
C4 C3 1.360(7) .
C23 C28 1.479(7) .
C1 C6 1.316(9) .
C1 C2 1.377(9) .
C2 C3 1.390(8) .
C5 C6 1.411(8) .
N4 C24 1.294(5) .
N4 C25 1.367(5) .
O3 C26 1.244(5) 7_565
O4 C26 1.229(5) .
C24 N5 1.325(5) .
C26 O3 1.244(5) 7_566
C25 C29 1.342(6) .
N5 C29 1.360(5) .
N5 C30 1.443(5) .
C30 C31 1.482(6) .
C31 C31 1.534(8) 5_656
C28 C28 1.199(11) 5_666

loop_
_platon_squeeze_void_nr
_platon_squeeze_void_average_x
_platon_squeeze_void_average_y
_platon_squeeze_void_average_z
_platon_squeeze_void_volume
_platon_squeeze_void_count_electrons
_platon_squeeze_void_content
1 0.156 -0.072 0.250 1573 630 ' '
2 0.332 0.050 0.750 1573 627 ' '
